data_4076803
loop_
_publ_author_name
'Raubenheimer, Helgard G.'
'Esterhuysen, Matthias W.'
'Timoshkin, Alexey'
'Chen, Yu'
'Frenking, Gernot'

_publ_section_title
;
 Electrophilic Addition of Ph3PAu+to Anionic Alkoxy Fischer-Type Carbene
 Complexes:&#x00A0; A Novel Approach to Metal-Stabilized Bimetallic Vinyl
 Ether Complexes
;
_journal_issue 15
_journal_name_full Organometallics
_journal_page_first 3173
_journal_paper_doi 10.1021/om020048g
_journal_volume 21
_journal_year 2002
_chemical_formula_moiety 'C26 H20 Au O6 P W'
_chemical_formula_sum 'C26 H20 Au O6 P W'
_chemical_formula_weight 840.21
_chemical_name_systematic
;
Pentacarbonyl(eta$2!-methoxyvinyl-gold(I)triphenylphosphine-C,C')
tungsten(0)
;
_space_group_IT_number 14
_symmetry_cell_setting monoclinic
_symmetry_space_group_name_Hall '-P 2ybc'
_symmetry_space_group_name_H-M 'P 1 21/c 1'
_atom_sites_solution_hydrogens difmap
_atom_sites_solution_primary heavy
_atom_sites_solution_secondary difmap
_audit_creation_method SHELXL-97
_cell_angle_alpha 90.00
_cell_angle_beta 94.4230(10)
_cell_angle_gamma 90.00
_cell_formula_units_Z 4
_cell_length_a 10.6980(10)
_cell_length_b 12.1060(10)
_cell_length_c 20.3520(10)
_cell_measurement_reflns_used 19283
_cell_measurement_temperature 150(2)
_cell_measurement_theta_max 28.28
_cell_measurement_theta_min 0.21
_cell_volume 2627.9(4)
_computing_cell_refinement 'DENZO-SMN (Otwinowski & Minor, 1997)'
_computing_data_collection 'COLLECT (Nonius, 1999) '
_computing_data_reduction DENZO-SMN
_computing_molecular_graphics 'ORTEP FOR WINDOWS (Faruggia, 1997)'
_computing_publication_material 'SHELXL-97 (Sheldrick, 1997)'
_computing_structure_refinement 'SHELXL-97 (Sheldrick, 1997)'
_computing_structure_solution 'SHELXS (Sheldrick, 1997)'
_diffrn_ambient_temperature 150(2)
_diffrn_measured_fraction_theta_full 0.979
_diffrn_measured_fraction_theta_max 0.979
_diffrn_measurement_device_type 'Nonius KappaCCD'
_diffrn_measurement_method '\f and \w to fill Ewald sphere'
_diffrn_radiation_monochromator graphite
_diffrn_radiation_source 'fine-focus sealed tube'
_diffrn_radiation_type MoK\a
_diffrn_radiation_wavelength 0.71073
_diffrn_reflns_av_R_equivalents 0.0272
_diffrn_reflns_av_sigmaI/netI 0.0369
_diffrn_reflns_limit_h_max 10
_diffrn_reflns_limit_h_min -13
_diffrn_reflns_limit_k_max 14
_diffrn_reflns_limit_k_min -15
_diffrn_reflns_limit_l_max 22
_diffrn_reflns_limit_l_min -26
_diffrn_reflns_number 13102
_diffrn_reflns_theta_full 27.00
_diffrn_reflns_theta_max 27.00
_diffrn_reflns_theta_min 1.91
_exptl_absorpt_coefficient_mu 10.048
_exptl_absorpt_correction_T_max 0.2712
_exptl_absorpt_correction_T_min 0.1011
_exptl_absorpt_correction_type empirical
_exptl_absorpt_process_details 'Otwinowski and Minor (1997)'
_exptl_crystal_colour Yellow
_exptl_crystal_density_diffrn 2.124
_exptl_crystal_density_method 'not measured'
_exptl_crystal_description Plate
_exptl_crystal_F_000 1568
_exptl_crystal_size_max 0.25
_exptl_crystal_size_mid 0.25
_exptl_crystal_size_min 0.13
_refine_diff_density_max 0.837
_refine_diff_density_min -0.840
_refine_diff_density_rms 0.117
_refine_ls_extinction_coef 0.00049(3)
_refine_ls_extinction_expression Fc^*^=kFc[1+0.001xFc^2^\l^3^/sin(2\q)]^-1/4^
_refine_ls_extinction_method SHELXL
_refine_ls_goodness_of_fit_ref 1.005
_refine_ls_hydrogen_treatment mixed
_refine_ls_matrix_type full
_refine_ls_number_parameters 326
_refine_ls_number_reflns 5627
_refine_ls_number_restraints 0
_refine_ls_restrained_S_all 1.005
_refine_ls_R_factor_all 0.0303
_refine_ls_R_factor_gt 0.0219
_refine_ls_shift/su_max 0.002
_refine_ls_shift/su_mean 0.000
_refine_ls_structure_factor_coef Fsqd
_refine_ls_weighting_details 'calc w=1/[\s^2^(Fo^2^)+(0.0160P)^2^+1.1042P] where P=(Fo^2^+2Fc^2^)/3'
_refine_ls_weighting_scheme calc
_refine_ls_wR_factor_gt 0.0441
_refine_ls_wR_factor_ref 0.0461
_reflns_number_gt 4872
_reflns_number_total 5627
_reflns_threshold_expression >2sigma(I)
_cod_data_source_file om020048g.cif
_cod_data_source_block 4
_cod_depositor_comments
;
The following automatic conversions were performed:

'_symmetry_cell_setting' value 'Monoclinic' changed to 'monoclinic'
according to /home/saulius/struct/CIF-dictionaries/cif_core.dic
dictionary named 'cif_core.dic' version 2.4.1 from 2010-06-29.

Automatic conversion script
Id: cif_fix_values 1715 2011-07-08 13:25:40Z adriana 
;
_cod_original_sg_symbol_H-M P2(1)/c
_cod_original_formula_sum 'C26 H20 Au1 O6 P1 W1'
_cod_database_code 4076803

loop_
_symmetry_equiv_pos_as_xyz
'x, y, z'
'-x, y+1/2, -z+1/2'
'-x, -y, -z'
'x, -y-1/2, z-1/2'

loop_
_atom_site_label
_atom_site_type_symbol
_atom_site_fract_x
_atom_site_fract_y
_atom_site_fract_z
_atom_site_U_iso_or_equiv
_atom_site_adp_type
_atom_site_occupancy
_atom_site_symmetry_multiplicity
_atom_site_calc_flag
_atom_site_refinement_flags
C1 C 0.5878(4) 0.1335(4) 0.44754(19) 0.0272(9) Uani 1 1 d .
C2 C 0.8091(3) 0.2200(4) 0.33482(19) 0.0298(9) Uani 1 1 d .
C3 C 0.8791(3) 0.1989(4) 0.47625(18) 0.0289(9) Uani 1 1 d .
C4 C 0.7836(4) -0.0262(4) 0.4693(2) 0.0412(11) Uani 1 1 d .
C5 C 0.6883(4) 0.0119(4) 0.3255(2) 0.0382(10) Uani 1 1 d .
C6 C 0.9438(4) 0.0351(4) 0.3851(2) 0.0384(10) Uani 1 1 d .
C7 C 0.5623(3) 0.2069(3) 0.39649(17) 0.0246(8) Uani 1 1 d .
C8 C 0.4744(4) 0.2294(4) 0.28198(19) 0.0425(11) Uani 1 1 d .
H8A H 0.4638 0.3079 0.2919 0.064 Uiso 1 1 calc R
H8B H 0.4022 0.2035 0.2535 0.064 Uiso 1 1 calc R
H8C H 0.5512 0.2192 0.2594 0.064 Uiso 1 1 calc R
C11 C 0.5177(3) 0.6516(3) 0.39857(16) 0.0200(8) Uani 1 1 d .
C12 C 0.3964(3) 0.6092(3) 0.39419(19) 0.0321(10) Uani 1 1 d .
H12 H 0.3833 0.5327 0.4015 0.038 Uiso 1 1 calc R
C13 C 0.2920(3) 0.6800(4) 0.3787(2) 0.0390(11) Uani 1 1 d .
H13 H 0.2095 0.6505 0.3762 0.047 Uiso 1 1 calc R
C14 C 0.3094(3) 0.7903(4) 0.36752(18) 0.0310(9) Uani 1 1 d .
H14 H 0.2396 0.8375 0.3575 0.037 Uiso 1 1 calc R
C15 C 0.4308(3) 0.8322(3) 0.37099(17) 0.0273(8) Uani 1 1 d .
H15 H 0.4440 0.9082 0.3623 0.033 Uiso 1 1 calc R
C16 C 0.5347(3) 0.7628(3) 0.38739(17) 0.0238(8) Uani 1 1 d .
H16 H 0.6169 0.7929 0.3907 0.029 Uiso 1 1 calc R
C21 C 0.7372(3) 0.5925(3) 0.49893(16) 0.0198(8) Uani 1 1 d .
C22 C 0.6971(3) 0.6729(3) 0.53876(17) 0.0247(8) Uani 1 1 d .
H22 H 0.6261 0.7165 0.5248 0.030 Uiso 1 1 calc R
C23 C 0.7631(3) 0.6919(4) 0.60255(18) 0.0322(9) Uani 1 1 d .
H23 H 0.7338 0.7485 0.6298 0.039 Uiso 1 1 calc R
C24 C 0.8697(3) 0.6295(3) 0.62608(18) 0.0311(10) Uani 1 1 d .
H24 H 0.9114 0.6437 0.6682 0.037 Uiso 1 1 calc R
C25 C 0.9103(3) 0.5487(4) 0.58635(18) 0.0301(9) Uani 1 1 d .
H25 H 0.9815 0.5054 0.6002 0.036 Uiso 1 1 calc R
C26 C 0.8444(3) 0.5298(3) 0.52345(17) 0.0257(8) Uani 1 1 d .
H26 H 0.8733 0.4725 0.4965 0.031 Uiso 1 1 calc R
C31 C 0.7569(3) 0.5961(3) 0.35896(16) 0.0196(8) Uani 1 1 d .
C32 C 0.8397(3) 0.6859(3) 0.37039(18) 0.0253(8) Uani 1 1 d .
H32 H 0.8415 0.7261 0.4106 0.030 Uiso 1 1 calc R
C33 C 0.9158(3) 0.7140(3) 0.32370(19) 0.0331(10) Uani 1 1 d .
H33 H 0.9713 0.7750 0.3298 0.040 Uiso 1 1 calc R
C34 C 0.9115(4) 0.6521(4) 0.2666(2) 0.0397(11) Uani 1 1 d .
H34 H 0.9671 0.6706 0.2341 0.048 Uiso 1 1 calc R
C35 C 0.8299(4) 0.5640(4) 0.25429(19) 0.0374(10) Uani 1 1 d .
H35 H 0.8287 0.5244 0.2140 0.045 Uiso 1 1 calc R
C36 C 0.7522(3) 0.5359(3) 0.30076(17) 0.0286(9) Uani 1 1 d .
H36 H 0.6954 0.4760 0.2938 0.034 Uiso 1 1 calc R
O1 O 0.4831(2) 0.1671(2) 0.34221(12) 0.0289(6) Uani 1 1 d .
O2 O 0.8310(2) 0.2811(3) 0.29532(13) 0.0388(7) Uani 1 1 d .
O3 O 0.9331(3) 0.2533(3) 0.51675(14) 0.0477(8) Uani 1 1 d .
O4 O 0.7897(4) -0.0975(3) 0.50536(19) 0.0762(12) Uani 1 1 d .
O5 O 0.6381(3) -0.0340(3) 0.28000(16) 0.0630(10) Uani 1 1 d .
O6 O 1.0360(3) -0.0080(3) 0.37564(15) 0.0532(9) Uani 1 1 d .
P P 0.65226(8) 0.55709(8) 0.41676(4) 0.0193(2) Uani 1 1 d .
W W 0.784976(13) 0.100886(13) 0.402898(7) 0.02484(5) Uani 1 1 d .
Au Au 0.605177(11) 0.372805(12) 0.406191(6) 0.02030(5) Uani 1 1 d .
H1A H 0.619(3) 0.161(3) 0.4888(17) 0.022(9) Uiso 1 1 d .
H1B H 0.545(3) 0.066(3) 0.4453(14) 0.010(8) Uiso 1 1 d .

loop_
_atom_site_aniso_label
_atom_site_aniso_U_11
_atom_site_aniso_U_22
_atom_site_aniso_U_33
_atom_site_aniso_U_23
_atom_site_aniso_U_13
_atom_site_aniso_U_12
C1 0.032(2) 0.027(2) 0.023(2) -0.0003(18) 0.0113(16) -0.0052(18)
C2 0.025(2) 0.032(3) 0.033(2) -0.0059(19) 0.0067(16) 0.0010(17)
C3 0.028(2) 0.029(3) 0.029(2) -0.0017(18) 0.0032(16) 0.0021(17)
C4 0.046(3) 0.032(3) 0.045(3) 0.005(2) -0.001(2) -0.006(2)
C5 0.052(3) 0.026(3) 0.038(3) -0.002(2) 0.016(2) -0.006(2)
C6 0.050(3) 0.031(3) 0.036(2) 0.001(2) 0.010(2) 0.005(2)
C7 0.0231(18) 0.023(2) 0.029(2) -0.0018(17) 0.0072(14) -0.0052(15)
C8 0.056(3) 0.037(3) 0.033(2) 0.005(2) -0.0062(19) -0.011(2)
C11 0.0231(18) 0.023(2) 0.0147(17) -0.0005(15) 0.0039(13) 0.0008(15)
C12 0.026(2) 0.028(2) 0.043(2) 0.0063(19) 0.0083(17) -0.0010(17)
C13 0.019(2) 0.040(3) 0.058(3) 0.008(2) 0.0064(17) 0.0006(18)
C14 0.031(2) 0.033(3) 0.030(2) 0.0047(19) 0.0047(16) 0.0127(18)
C15 0.035(2) 0.024(2) 0.024(2) 0.0016(17) 0.0096(15) 0.0043(17)
C16 0.0196(18) 0.025(2) 0.028(2) -0.0018(16) 0.0065(15) -0.0010(15)
C21 0.0196(17) 0.018(2) 0.0221(19) 0.0046(15) 0.0070(14) -0.0043(14)
C22 0.0271(19) 0.019(2) 0.029(2) 0.0007(17) 0.0106(15) 0.0003(16)
C23 0.038(2) 0.029(3) 0.030(2) -0.0038(18) 0.0100(17) 0.0007(18)
C24 0.032(2) 0.040(3) 0.020(2) 0.0012(18) -0.0014(16) -0.0066(18)
C25 0.025(2) 0.036(3) 0.029(2) 0.0046(18) 0.0029(16) 0.0044(17)
C26 0.0252(19) 0.026(2) 0.026(2) -0.0001(17) 0.0048(15) 0.0039(16)
C31 0.0201(17) 0.016(2) 0.0229(19) 0.0025(15) 0.0040(14) 0.0029(14)
C32 0.0224(18) 0.025(2) 0.029(2) 0.0011(17) 0.0052(15) 0.0024(16)
C33 0.027(2) 0.026(2) 0.048(3) 0.005(2) 0.0120(17) -0.0040(17)
C34 0.039(2) 0.042(3) 0.041(3) 0.007(2) 0.0269(19) 0.001(2)
C35 0.052(2) 0.034(3) 0.028(2) -0.0020(19) 0.0227(18) -0.002(2)
C36 0.039(2) 0.019(2) 0.029(2) -0.0018(17) 0.0117(16) -0.0034(17)
O1 0.0319(14) 0.0273(16) 0.0272(14) 0.0003(12) 0.0012(11) -0.0099(12)
O2 0.0415(16) 0.0351(19) 0.0420(17) 0.0078(15) 0.0184(13) 0.0021(13)
O3 0.0437(18) 0.048(2) 0.050(2) -0.0162(17) -0.0040(14) -0.0032(15)
O4 0.103(3) 0.049(3) 0.073(3) 0.032(2) -0.017(2) -0.022(2)
O5 0.094(3) 0.052(3) 0.044(2) -0.0242(18) 0.0142(17) -0.030(2)
O6 0.0526(19) 0.052(2) 0.057(2) 0.0036(17) 0.0219(15) 0.0188(17)
P 0.0199(4) 0.0176(5) 0.0210(5) 0.0008(4) 0.0057(3) -0.0002(4)
W 0.03038(9) 0.01924(9) 0.02548(9) -0.00127(6) 0.00580(6) -0.00074(6)
Au 0.02151(8) 0.01839(9) 0.02152(8) -0.00019(6) 0.00493(5) -0.00115(5)

loop_
_atom_type_symbol
_atom_type_description
_atom_type_scat_dispersion_real
_atom_type_scat_dispersion_imag
_atom_type_scat_source
C C 0.0033 0.0016 'International Tables Vol C Tables 4.2.6.8 and 6.1.1.4'
H H 0.0000 0.0000 'International Tables Vol C Tables 4.2.6.8 and 6.1.1.4'
O O 0.0106 0.0060 'International Tables Vol C Tables 4.2.6.8 and 6.1.1.4'
P P 0.1023 0.0942 'International Tables Vol C Tables 4.2.6.8 and 6.1.1.4'
W W -0.8490 6.8722 'International Tables Vol C Tables 4.2.6.8 and 6.1.1.4'
Au Au -2.0133 8.8022 'International Tables Vol C Tables 4.2.6.8 and 6.1.1.4'

loop_
_geom_angle_atom_site_label_1
_geom_angle_atom_site_label_2
_geom_angle_atom_site_label_3
_geom_angle
C7 C1 W 87.1(2)
C7 C1 Au 35.5(2)
W C1 Au 88.72(11)
C7 C1 H1A 119(2)
W C1 H1A 97.8(19)
Au C1 H1A 84(2)
C7 C1 H1B 117.4(19)
W C1 H1B 106.1(19)
Au C1 H1B 149.7(19)
H1A C1 H1B 119(3)
O2 C2 W 174.0(3)
O3 C3 W 179.1(3)
O4 C4 W 176.1(4)
O5 C5 W 176.2(3)
O6 C6 W 177.0(4)
C1 C7 O1 116.0(3)
C1 C7 Au 121.7(3)
O1 C7 Au 121.2(3)
C1 C7 W 62.3(2)
O1 C7 W 110.3(2)
Au C7 W 105.60(13)
O1 C8 H8A 109.5
O1 C8 H8B 109.5
H8A C8 H8B 109.5
O1 C8 H8C 109.5
H8A C8 H8C 109.5
H8B C8 H8C 109.5
C16 C11 C12 118.9(3)
C16 C11 P 121.7(3)
C12 C11 P 119.4(3)
C11 C12 C13 120.2(4)
C11 C12 H12 119.9
C13 C12 H12 119.9
C14 C13 C12 120.6(3)
C14 C13 H13 119.7
C12 C13 H13 119.7
C13 C14 C15 119.0(3)
C13 C14 H14 120.5
C15 C14 H14 120.5
C14 C15 C16 120.7(4)
C14 C15 H15 119.7
C16 C15 H15 119.7
C11 C16 C15 120.5(3)
C11 C16 H16 119.7
C15 C16 H16 119.7
C22 C21 C26 117.0(3)
C22 C21 P 122.6(3)
C26 C21 P 120.3(3)
C21 C22 C23 119.7(3)
C21 C22 H22 120.2
C23 C22 H22 120.2
C24 C23 C22 122.8(3)
C24 C23 H23 118.6
C22 C23 H23 118.6
C25 C24 C23 117.8(3)
C25 C24 H24 121.1
C23 C24 H24 121.1
C24 C25 C26 119.3(3)
C24 C25 H25 120.4
C26 C25 H25 120.4
C25 C26 C21 123.5(3)
C25 C26 H26 118.2
C21 C26 H26 118.2
C36 C31 C32 121.8(3)
C36 C31 P 116.7(3)
C32 C31 P 121.5(3)
C33 C32 C31 119.1(4)
C33 C32 H32 120.5
C31 C32 H32 120.5
C32 C33 C34 118.5(4)
C32 C33 H33 120.8
C34 C33 H33 120.8
C33 C34 C35 123.2(3)
C33 C34 H34 118.4
C35 C34 H34 118.4
C36 C35 C34 118.7(4)
C36 C35 H35 120.6
C34 C35 H35 120.6
C35 C36 C31 118.8(4)
C35 C36 H36 120.6
C31 C36 H36 120.6
C7 O1 C8 118.7(3)
C31 P C11 103.08(15)
C31 P C21 104.18(15)
C11 P C21 110.46(15)
C31 P Au 110.28(13)
C11 P Au 114.85(12)
C21 P Au 113.00(12)
C6 W C2 90.29(16)
C6 W C4 82.27(17)
C2 W C4 172.53(15)
C6 W C3 89.20(16)
C2 W C3 90.28(15)
C4 W C3 89.03(17)
C6 W C5 92.11(17)
C2 W C5 86.21(16)
C4 W C5 94.62(17)
C3 W C5 176.25(17)
C6 W C1 162.01(16)
C2 W C1 107.69(14)
C4 W C1 79.76(15)
C3 W C1 91.44(14)
C5 W C1 88.40(15)
C6 W C7 166.00(14)
C2 W C7 77.72(12)
C4 W C7 109.74(14)
C3 W C7 97.96(13)
C5 W C7 80.03(14)
C1 W C7 30.65(12)
C7 Au P 179.84(12)
C7 Au C1 22.80(12)
P Au C1 157.33(8)

loop_
_geom_bond_atom_site_label_1
_geom_bond_atom_site_label_2
_geom_bond_distance
C1 C7 1.378(5)
C1 W 2.393(3)
C1 Au 3.026(4)
C1 H1A 0.94(3)
C1 H1B 0.94(3)
C2 O2 1.130(5)
C2 W 2.030(4)
C3 O3 1.172(4)
C3 W 2.102(4)
C4 O4 1.132(5)
C4 W 2.048(5)
C5 O5 1.173(5)
C5 W 2.113(5)
C6 O6 1.145(4)
C6 W 1.935(4)
C7 O1 1.423(4)
C7 Au 2.067(4)
C7 W 2.700(4)
C8 O1 1.436(4)
C8 H8A 0.9800
C8 H8B 0.9800
C8 H8C 0.9800
C11 C16 1.379(5)
C11 C12 1.392(5)
C11 P 1.854(4)
C12 C13 1.423(5)
C12 H12 0.9500
C13 C14 1.370(6)
C13 H13 0.9500
C14 C15 1.391(5)
C14 H14 0.9500
C15 C16 1.413(5)
C15 H15 0.9500
C16 H16 0.9500
C21 C22 1.357(5)
C21 C26 1.433(5)
C21 P 1.890(4)
C22 C23 1.448(5)
C22 H22 0.9500
C23 C24 1.420(5)
C23 H23 0.9500
C24 C25 1.361(5)
C24 H24 0.9500
C25 C26 1.432(5)
C25 H25 0.9500
C26 H26 0.9500
C31 C36 1.388(5)
C31 C32 1.410(5)
C31 P 1.750(3)
C32 C33 1.342(5)
C32 H32 0.9500
C33 C34 1.381(5)
C33 H33 0.9500
C34 C35 1.388(6)
C34 H34 0.9500
C35 C36 1.350(5)
C35 H35 0.9500
C36 H36 0.9500
P Au 2.2935(10)
